data_4312430
loop_
_publ_author_name
'Peili Teo'
'L. L. Koh'
'T. S. Andy Hor'

_publ_section_title
;
 Unusual Coordination Assemblies from Platinum(II) Thienyl and Bithienyl
 Complexes
;
_journal_name_full 'Inorganic Chemistry'
_journal_page_first 7290
_journal_page_last 7296
_journal_paper_doi 10.1021/ic034690u
_journal_volume 42
_journal_year 2003
_chemical_formula_sum 'C42 H34 Cl9 F3 Fe O3 P2 Pt S2'
_chemical_formula_weight 1339.74
_chemical_name_systematic
; 
 ? 
;
_space_group_IT_number 2
_symmetry_cell_setting triclinic
_symmetry_space_group_name_Hall '-P 1'
_symmetry_space_group_name_H-M 'P -1'
_atom_sites_solution_hydrogens geom
_atom_sites_solution_primary direct
_atom_sites_solution_secondary difmap
_audit_creation_method SHELXL-97
_cell_angle_alpha 99.2230(10)
_cell_angle_beta 100.7800(10)
_cell_angle_gamma 97.7680(10)
_cell_formula_units_Z 4
_cell_length_a 14.0474(9)
_cell_length_b 14.3402(9)
_cell_length_c 26.0749(17)
_cell_measurement_temperature 223(2)
_cell_volume 5018.8(6)
_computing_structure_refinement 'SHELXL-97 (Sheldrick, 1997)'
_computing_structure_solution 'SHELXS-97 (Sheldrick, 1990)'
_diffrn_ambient_temperature 223(2)
_diffrn_measured_fraction_theta_full 0.999
_diffrn_measured_fraction_theta_max 0.999
_diffrn_radiation_monochromator graphite
_diffrn_radiation_source 'fine-focus sealed tube'
_diffrn_radiation_type MoK\a
_diffrn_radiation_wavelength 0.71073
_diffrn_reflns_av_R_equivalents 0.0811
_diffrn_reflns_av_sigmaI/netI 0.0932
_diffrn_reflns_limit_h_max 16
_diffrn_reflns_limit_h_min -16
_diffrn_reflns_limit_k_max 17
_diffrn_reflns_limit_k_min -17
_diffrn_reflns_limit_l_max 31
_diffrn_reflns_limit_l_min -31
_diffrn_reflns_number 53003
_diffrn_reflns_theta_full 25.00
_diffrn_reflns_theta_max 25.00
_diffrn_reflns_theta_min 1.62
_exptl_absorpt_coefficient_mu 3.748
_exptl_crystal_density_diffrn 1.773
_exptl_crystal_density_method 'not measured'
_exptl_crystal_F_000 2624
_refine_diff_density_max 2.245
_refine_diff_density_min -2.853
_refine_diff_density_rms 0.186
_refine_ls_extinction_method none
_refine_ls_goodness_of_fit_ref 1.063
_refine_ls_hydrogen_treatment mixed
_refine_ls_matrix_type full
_refine_ls_number_parameters 1198
_refine_ls_number_reflns 17653
_refine_ls_number_restraints 120
_refine_ls_restrained_S_all 1.066
_refine_ls_R_factor_all 0.0968
_refine_ls_R_factor_gt 0.0673
_refine_ls_shift/su_max 0.011
_refine_ls_shift/su_mean 0.000
_refine_ls_structure_factor_coef Fsqd
_refine_ls_weighting_details 'calc w=1/[\s^2^(Fo^2^)+(0.0604P)^2^+39.2267P] where P=(Fo^2^+2Fc^2^)/3'
_refine_ls_weighting_scheme calc
_refine_ls_wR_factor_gt 0.1463
_refine_ls_wR_factor_ref 0.1572
_reflns_number_gt 12934
_reflns_number_total 17653
_reflns_threshold_expression >2sigma(I)
_cod_data_source_file ic034690usi20030619_111455.cif
_cod_data_source_block 3033
_cod_database_code 4312430

loop_
_symmetry_equiv_pos_as_xyz
'x, y, z'
'-x, -y, -z'

loop_
_atom_site_label
_atom_site_type_symbol
_atom_site_fract_x
_atom_site_fract_y
_atom_site_fract_z
_atom_site_U_iso_or_equiv
_atom_site_adp_type
_atom_site_occupancy
_atom_site_symmetry_multiplicity
_atom_site_calc_flag
_atom_site_refinement_flags
_atom_site_disorder_assembly
_atom_site_disorder_group
Pt1 Pt 0.94153(3) 0.23958(3) 0.286337(16) 0.01800(11) Uani 1 1 d . . .
Pt2 Pt 0.64405(3) 0.17774(3) 0.225369(16) 0.01864(12) Uani 1 1 d . . .
Fe1 Fe 0.42481(10) 0.28307(11) 0.12278(6) 0.0259(4) Uani 1 1 d . . .
Fe2 Fe 1.18568(11) 0.47276(11) 0.32677(6) 0.0274(4) Uani 1 1 d . . .
P1 P 1.05402(18) 0.28797(18) 0.23544(11) 0.0199(6) Uani 1 1 d . . .
P2 P 1.0049(2) 0.34091(19) 0.36574(11) 0.0233(6) Uani 1 1 d . . .
P3 P 0.53990(18) 0.28569(19) 0.24683(11) 0.0220(6) Uani 1 1 d . . .
P4 P 0.58662(18) 0.12958(19) 0.13677(11) 0.0198(6) Uani 1 1 d . . .
S1 S 0.85742(17) 0.12406(18) 0.20866(10) 0.0210(6) Uani 1 1 d . . .
S2 S 0.72383(18) 0.21708(19) 0.31775(10) 0.0226(6) Uani 1 1 d . . .
C1 C 0.7368(7) 0.0838(7) 0.2170(4) 0.020(2) Uani 1 1 d . . .
C2 C 0.7320(8) -0.0094(8) 0.2206(5) 0.030(3) Uani 1 1 d . . .
H2 H 0.6740 -0.0464 0.2243 0.036 Uiso 1 1 calc R . .
C3 C 0.8198(8) -0.0492(8) 0.2185(5) 0.039(3) Uani 1 1 d . . .
H3 H 0.8233 -0.1138 0.2198 0.047 Uiso 1 1 calc R . .
C4 C 0.8960(8) 0.0135(7) 0.2144(5) 0.031(3) Uani 1 1 d . . .
H4 H 0.9600 0.0008 0.2145 0.037 Uiso 1 1 calc R . .
C5 C 0.8400(7) 0.1786(7) 0.3247(4) 0.020(2) Uani 1 1 d . . .
C6 C 0.8393(8) 0.1078(8) 0.3505(5) 0.032(3) Uani 1 1 d . . .
H6 H 0.8948 0.0789 0.3593 0.038 Uiso 1 1 calc R . .
C7 C 0.7471(8) 0.0775(9) 0.3642(5) 0.036(3) Uani 1 1 d . . .
H7 H 0.7372 0.0275 0.3830 0.043 Uiso 1 1 calc R . .
C8 C 0.6761(8) 0.1273(8) 0.3479(5) 0.032(3) Uani 1 1 d . . .
H8 H 0.6108 0.1153 0.3522 0.038 Uiso 1 1 calc R . .
C9 C 1.1719(7) 0.3619(7) 0.2664(4) 0.025(2) Uani 1 1 d . . .
C10 C 1.2160(8) 0.4467(7) 0.2526(5) 0.029(3) Uani 1 1 d . . .
H10 H 1.1873 0.4750 0.2223 0.034 Uiso 1 1 calc R . .
C11 C 1.3027(8) 0.4880(9) 0.2900(5) 0.040(3) Uani 1 1 d . . .
H11 H 1.3458 0.5488 0.2904 0.048 Uiso 1 1 calc R . .
C12 C 1.3180(8) 0.4262(9) 0.3264(5) 0.040(3) Uani 1 1 d . . .
H12 H 1.3738 0.4370 0.3574 0.047 Uiso 1 1 calc R . .
C13 C 1.2366(7) 0.3480(7) 0.3133(4) 0.027(3) Uani 1 1 d . . .
H13 H 1.2278 0.2940 0.3322 0.033 Uiso 1 1 calc R . .
C14 C 1.0774(8) 0.4535(7) 0.3653(4) 0.025(2) Uani 1 1 d . . .
C15 C 1.1663(8) 0.5011(8) 0.4024(5) 0.036(3) Uani 1 1 d . . .
H15 H 1.2005 0.4765 0.4329 0.043 Uiso 1 1 calc R . .
C16 C 1.1977(9) 0.5890(9) 0.3869(5) 0.042(3) Uani 1 1 d . . .
H16 H 1.2586 0.6352 0.4041 0.051 Uiso 1 1 calc R . .
C17 C 1.1280(9) 0.5975(8) 0.3408(5) 0.041(3) Uani 1 1 d . . .
H17 H 1.1326 0.6503 0.3207 0.049 Uiso 1 1 calc R . .
C18 C 1.0535(8) 0.5140(7) 0.3273(5) 0.031(3) Uani 1 1 d . . .
H18 H 0.9962 0.4999 0.2970 0.037 Uiso 1 1 calc R . .
C19 C 0.4293(7) 0.2928(7) 0.2009(4) 0.022(2) Uani 1 1 d . . .
C20 C 0.4005(8) 0.3775(8) 0.1845(5) 0.035(3) Uani 1 1 d . . .
H20 H 0.4362 0.4439 0.1981 0.042 Uiso 1 1 calc R . .
C21 C 0.3125(7) 0.3486(8) 0.1439(4) 0.029(3) Uani 1 1 d . . .
H21 H 0.2779 0.3920 0.1241 0.034 Uiso 1 1 calc R . .
C22 C 0.2854(7) 0.2474(9) 0.1350(5) 0.033(3) Uani 1 1 d . . .
H22 H 0.2283 0.2078 0.1088 0.039 Uiso 1 1 calc R . .
C23 C 0.3574(7) 0.2131(8) 0.1718(4) 0.029(3) Uani 1 1 d . . .
H23 H 0.3581 0.1453 0.1749 0.034 Uiso 1 1 calc R . .
C24 C 0.5295(7) 0.2122(8) 0.1019(4) 0.025(2) Uani 1 1 d . . .
C25 C 0.4433(8) 0.1924(10) 0.0584(4) 0.037(3) Uani 1 1 d . . .
H25 H 0.4030 0.1287 0.0424 0.045 Uiso 1 1 calc R . .
C26 C 0.4261(9) 0.2799(11) 0.0444(5) 0.045(3) Uani 1 1 d . . .
H26 H 0.3701 0.2880 0.0171 0.054 Uiso 1 1 calc R . .
C27 C 0.4979(9) 0.3532(10) 0.0749(5) 0.044(4) Uani 1 1 d . . .
H27 H 0.5021 0.4221 0.0732 0.053 Uiso 1 1 calc R . .
C28 C 0.5614(8) 0.3136(9) 0.1110(5) 0.037(3) Uani 1 1 d . . .
H28 H 0.6190 0.3501 0.1380 0.045 Uiso 1 1 calc R . .
C1A C 1.0876(7) 0.1819(7) 0.1996(4) 0.022(2) Uani 1 1 d . . .
C2A C 1.1541(7) 0.1329(8) 0.2288(5) 0.027(3) Uani 1 1 d . . .
H2A H 1.1815 0.1575 0.2650 0.032 Uiso 1 1 calc R . .
C3A C 1.1787(8) 0.0492(8) 0.2042(5) 0.035(3) Uani 1 1 d . . .
H3A H 1.2227 0.0174 0.2238 0.041 Uiso 1 1 calc R . .
C4A C 1.1392(8) 0.0122(8) 0.1513(5) 0.038(3) Uani 1 1 d . . .
H4A H 1.1575 -0.0436 0.1345 0.045 Uiso 1 1 calc R . .
C5A C 1.0714(8) 0.0586(8) 0.1223(5) 0.035(3) Uani 1 1 d . . .
H5A H 1.0425 0.0325 0.0865 0.042 Uiso 1 1 calc R . .
C6A C 1.0473(8) 0.1430(8) 0.1470(4) 0.027(2) Uani 1 1 d . . .
H6A H 1.0026 0.1741 0.1273 0.032 Uiso 1 1 calc R . .
C1B C 0.9994(7) 0.3488(7) 0.1849(4) 0.019(2) Uani 1 1 d . . .
C2B C 1.0445(8) 0.3686(7) 0.1431(4) 0.028(3) Uani 1 1 d . . .
H2B H 1.1052 0.3497 0.1405 0.034 Uiso 1 1 calc R . .
C3B C 0.9981(9) 0.4167(8) 0.1054(5) 0.037(3) Uani 1 1 d . . .
H3B H 1.0274 0.4282 0.0770 0.044 Uiso 1 1 calc R . .
C4B C 0.9117(9) 0.4471(8) 0.1092(5) 0.039(3) Uani 1 1 d . . .
H4B H 0.8823 0.4806 0.0841 0.047 Uiso 1 1 calc R . .
C5B C 0.8679(8) 0.4283(8) 0.1501(5) 0.037(3) Uani 1 1 d . . .
H5B H 0.8081 0.4492 0.1528 0.044 Uiso 1 1 calc R . .
C6B C 0.9103(7) 0.3790(8) 0.1875(5) 0.030(3) Uani 1 1 d . . .
H6B H 0.8785 0.3659 0.2148 0.036 Uiso 1 1 calc R . .
C1C C 1.0825(8) 0.2790(7) 0.4079(4) 0.028(3) Uani 1 1 d . . .
C2C C 1.1059(8) 0.1916(8) 0.3872(5) 0.030(3) Uani 1 1 d . . .
H2C H 1.0788 0.1630 0.3515 0.036 Uiso 1 1 calc R . .
C3C C 1.1690(9) 0.1455(10) 0.4187(5) 0.049(4) Uani 1 1 d . . .
H3C H 1.1845 0.0863 0.4045 0.059 Uiso 1 1 calc R . .
C4C C 1.2083(9) 0.1893(10) 0.4714(5) 0.050(4) Uani 1 1 d . . .
H4C H 1.2515 0.1600 0.4932 0.060 Uiso 1 1 calc R . .
C5C C 1.1838(10) 0.2767(10) 0.4922(5) 0.047(3) Uani 1 1 d . . .
H5C H 1.2103 0.3053 0.5279 0.057 Uiso 1 1 calc R . .
C6C C 1.1221(9) 0.3212(9) 0.4614(5) 0.036(3) Uani 1 1 d . . .
H6C H 1.1062 0.3800 0.4759 0.044 Uiso 1 1 calc R . .
C1D C 0.9133(8) 0.3763(7) 0.4027(4) 0.026(2) Uani 1 1 d . . .
C2D C 0.8819(9) 0.3265(9) 0.4399(5) 0.037(3) Uani 1 1 d . . .
H2D H 0.9104 0.2736 0.4481 0.045 Uiso 1 1 calc R . .
C3D C 0.8087(10) 0.3549(11) 0.4649(5) 0.050(4) Uani 1 1 d . . .
H3D H 0.7894 0.3221 0.4908 0.061 Uiso 1 1 calc R . .
C4D C 0.7637(9) 0.4308(10) 0.4523(5) 0.048(4) Uani 1 1 d . . .
H4D H 0.7136 0.4491 0.4690 0.057 Uiso 1 1 calc R . .
C5D C 0.7933(9) 0.4793(9) 0.4147(5) 0.040(3) Uani 1 1 d . . .
H5D H 0.7630 0.5307 0.4056 0.049 Uiso 1 1 calc R . .
C6D C 0.8685(7) 0.4518(8) 0.3901(4) 0.029(3) Uani 1 1 d . . .
H6D H 0.8886 0.4853 0.3648 0.035 Uiso 1 1 calc R . .
C1E C 0.6064(8) 0.4080(8) 0.2653(4) 0.027(2) Uani 1 1 d . . .
C2E C 0.7018(7) 0.4260(8) 0.2552(5) 0.029(3) Uani 1 1 d . . .
H2E H 0.7304 0.3760 0.2399 0.035 Uiso 1 1 calc R . .
C3E C 0.7523(8) 0.5194(9) 0.2687(5) 0.041(3) Uani 1 1 d . . .
H3E H 0.8148 0.5325 0.2608 0.049 Uiso 1 1 calc R . .
C4E C 0.7151(9) 0.5921(9) 0.2926(5) 0.045(3) Uani 1 1 d . . .
H4E H 0.7516 0.6546 0.3016 0.054 Uiso 1 1 calc R . .
C5E C 0.6239(10) 0.5747(8) 0.3038(5) 0.042(3) Uani 1 1 d . . .
H5E H 0.5981 0.6256 0.3206 0.051 Uiso 1 1 calc R . .
C6E C 0.5697(9) 0.4851(8) 0.2913(5) 0.035(3) Uani 1 1 d . . .
H6E H 0.5077 0.4744 0.3000 0.042 Uiso 1 1 calc R . .
C1F C 0.4964(7) 0.2604(7) 0.3062(4) 0.024(2) Uani 1 1 d . . .
C2F C 0.5413(8) 0.3102(8) 0.3573(5) 0.031(3) Uani 1 1 d . . .
H2F H 0.5922 0.3627 0.3622 0.037 Uiso 1 1 calc R . .
C3F C 0.5106(9) 0.2820(10) 0.4006(5) 0.041(3) Uani 1 1 d . . .
H3F H 0.5414 0.3159 0.4349 0.050 Uiso 1 1 calc R . .
C4F C 0.4364(9) 0.2060(10) 0.3950(5) 0.045(3) Uani 1 1 d . . .
H4F H 0.4159 0.1892 0.4251 0.054 Uiso 1 1 calc R . .
C5F C 0.3921(8) 0.1542(9) 0.3450(5) 0.037(3) Uani 1 1 d . . .
H5F H 0.3420 0.1013 0.3408 0.044 Uiso 1 1 calc R . .
C6F C 0.4226(8) 0.1813(9) 0.2999(5) 0.035(3) Uani 1 1 d . . .
H6F H 0.3930 0.1460 0.2657 0.042 Uiso 1 1 calc R . .
C1G C 0.4949(7) 0.0213(7) 0.1229(4) 0.024(2) Uani 1 1 d . . .
C2G C 0.4575(8) -0.0106(8) 0.1632(5) 0.029(3) Uani 1 1 d . . .
H2G H 0.4817 0.0217 0.1986 0.035 Uiso 1 1 calc R . .
C3G C 0.3840(8) -0.0904(9) 0.1518(5) 0.039(3) Uani 1 1 d . . .
H3G H 0.3578 -0.1112 0.1795 0.047 Uiso 1 1 calc R . .
C4G C 0.3496(9) -0.1388(9) 0.1013(6) 0.046(3) Uani 1 1 d . . .
H4G H 0.2985 -0.1917 0.0941 0.055 Uiso 1 1 calc R . .
C5G C 0.3886(9) -0.1114(9) 0.0609(6) 0.046(3) Uani 1 1 d . . .
H5G H 0.3658 -0.1466 0.0260 0.055 Uiso 1 1 calc R . .
C6G C 0.4628(8) -0.0305(9) 0.0713(5) 0.038(3) Uani 1 1 d . . .
H6G H 0.4905 -0.0117 0.0436 0.045 Uiso 1 1 calc R . .
C1H C 0.6804(7) 0.1033(8) 0.0992(4) 0.025(2) Uani 1 1 d . . .
C2H C 0.7338(7) 0.1785(8) 0.0839(4) 0.029(3) Uani 1 1 d . . .
H2H H 0.7207 0.2410 0.0926 0.035 Uiso 1 1 calc R . .
C3H C 0.8078(8) 0.1616(9) 0.0555(5) 0.037(3) Uani 1 1 d . . .
H3H H 0.8447 0.2125 0.0453 0.044 Uiso 1 1 calc R . .
C4H C 0.8254(9) 0.0690(10) 0.0429(5) 0.042(3) Uani 1 1 d . . .
H4H H 0.8737 0.0570 0.0234 0.050 Uiso 1 1 calc R . .
C5H C 0.7729(9) -0.0066(10) 0.0586(5) 0.044(3) Uani 1 1 d . . .
H5H H 0.7861 -0.0692 0.0504 0.052 Uiso 1 1 calc R . .
C6H C 0.7003(8) 0.0119(8) 0.0869(4) 0.033(3) Uani 1 1 d . . .
H6H H 0.6644 -0.0388 0.0978 0.040 Uiso 1 1 calc R . .
S3 S 0.8635(2) 0.7043(2) 0.02935(15) 0.0443(8) Uani 1 1 d . . .
O1 O 0.8101(8) 0.6580(8) -0.0230(5) 0.085(4) Uani 1 1 d . . .
O2 O 0.8081(12) 0.7582(9) 0.0582(7) 0.131(6) Uani 1 1 d . . .
O3 O 0.9224(9) 0.6470(8) 0.0559(5) 0.081(4) Uani 1 1 d . . .
C29 C 0.9517(11) 0.7952(10) 0.0152(6) 0.053(4) Uani 1 1 d . . .
F1 F 0.9104(9) 0.8615(7) -0.0061(5) 0.100(4) Uani 1 1 d . . .
F2 F 0.9989(9) 0.7586(7) -0.0193(6) 0.137(6) Uani 1 1 d . . .
F3 F 1.0125(10) 0.8425(9) 0.0573(5) 0.145(6) Uani 1 1 d . . .
S4 S 0.5177(5) 0.7111(3) 0.42788(18) 0.0900(18) Uani 1 1 d . . .
O4 O 0.493(2) 0.7692(13) 0.4680(6) 0.216(12) Uani 1 1 d U . .
O5 O 0.6185(13) 0.7390(12) 0.4204(6) 0.166(10) Uani 1 1 d U . .
O6 O 0.4494(8) 0.6809(8) 0.3790(4) 0.077(3) Uani 1 1 d . . .
C30 C 0.5295(10) 0.6022(10) 0.4535(5) 0.045(3) Uani 1 1 d . . .
F4 F 0.4420(7) 0.5649(9) 0.4602(4) 0.099(4) Uani 1 1 d . . .
F5 F 0.5907(6) 0.6164(6) 0.4986(3) 0.069(2) Uani 1 1 d . . .
F6 F 0.5517(9) 0.5371(7) 0.4186(4) 0.091(3) Uani 1 1 d . . .
C1S C 0.7428(12) 0.4333(10) 0.9530(7) 0.071(5) Uani 1 1 d . . .
H1S H 0.7564 0.5036 0.9657 0.085 Uiso 1 1 calc R . .
Cl1A Cl 0.6799(4) 0.3785(3) 0.9956(2) 0.0900(15) Uani 1 1 d . . .
Cl1B Cl 0.8567(3) 0.3898(3) 0.9547(2) 0.0830(13) Uani 1 1 d . . .
Cl1C Cl 0.6747(5) 0.4071(4) 0.8881(2) 0.120(2) Uani 1 1 d . . .
C2S C 0.4328(14) 0.8063(12) 0.2923(7) 0.079(5) Uani 1 1 d . . .
H2S H 0.4447 0.7798 0.3253 0.094 Uiso 1 1 calc R . .
Cl2A Cl 0.4791(7) 0.9227(5) 0.3051(3) 0.184(4) Uani 1 1 d . . .
Cl2B Cl 0.3065(6) 0.7968(10) 0.2678(4) 0.255(7) Uani 1 1 d U . .
Cl2C Cl 0.4684(11) 0.7400(7) 0.2449(3) 0.252(7) Uani 1 1 d U . .
C3S C 0.0050(13) 0.7034(12) 0.1825(7) 0.074(5) Uani 1 1 d . . .
H3S H -0.0136 0.6833 0.1434 0.089 Uiso 1 1 calc R . .
Cl3A Cl -0.1034(6) 0.6862(4) 0.2058(3) 0.146(3) Uani 1 1 d . . .
Cl3B Cl 0.0540(5) 0.8220(4) 0.1952(3) 0.136(3) Uani 1 1 d . . .
Cl3C Cl 0.0842(5) 0.6345(4) 0.2043(3) 0.131(3) Uani 1 1 d . . .
C4S C 0.6549(13) 0.6873(14) 0.1171(7) 0.078(5) Uani 1 1 d . . .
H4S H 0.7222 0.7215 0.1196 0.094 Uiso 1 1 calc R . .
Cl4A Cl 0.6290(6) 0.5845(4) 0.0669(3) 0.148(3) Uani 1 1 d U . .
Cl4B Cl 0.6472(6) 0.6504(10) 0.1763(3) 0.228(6) Uani 1 1 d U . .
Cl4C Cl 0.5725(4) 0.7615(3) 0.1039(2) 0.0938(16) Uani 1 1 d . . .
C6S C 0.9490(17) 0.8355(16) 0.3967(11) 0.10(2) Uani 0.30 1 d PDU A 1
H6S H 0.8770 0.8327 0.3918 0.115 Uiso 0.30 1 calc PR A 1
Cl6A Cl 1.015(3) 0.921(2) 0.4520(12) 0.35(3) Uani 0.30 1 d PDU A 1
Cl6B Cl 0.993(2) 0.865(2) 0.3420(10) 0.179(12) Uani 0.30 1 d PD A 1
Cl6C Cl 0.9851(18) 0.7260(17) 0.4062(13) 0.122(12) Uani 0.30 1 d PD A 1
C6S1 C 0.8649(12) 0.8208(9) 0.3966(5) 0.111(10) Uani 0.70 1 d PDU B 2
H6S1 H 0.8028 0.7980 0.4070 0.133 Uiso 0.70 1 calc PR B 2
Cl61 Cl 0.9327(10) 0.9232(6) 0.4405(3) 0.142(4) Uani 0.70 1 d PD B 2
Cl62 Cl 0.8445(13) 0.8504(6) 0.3339(4) 0.235(9) Uani 0.70 1 d PDU B 2
Cl63 Cl 0.9431(9) 0.7338(7) 0.3956(6) 0.124(4) Uani 0.70 1 d PD B 2
C5S C 0.3412(11) 0.9035(13) 0.4781(6) 0.111(15) Uani 0.50 1 d PDU C 1
H5S H 0.3819 0.8536 0.4844 0.133 Uiso 0.50 1 calc PR C 1
Cl5A Cl 0.3391(13) 0.9349(14) 0.4158(6) 0.247(17) Uani 0.50 1 d PDU C 1
Cl5C Cl 0.3822(10) 1.0091(12) 0.5252(6) 0.163(8) Uani 0.50 1 d PD C 1
C5S1 C 0.3221(12) 0.8927(11) 0.4542(7) 0.083(11) Uani 0.50 1 d PDU C 2
H5S1 H 0.3696 0.8489 0.4613 0.099 Uiso 0.50 1 calc PR C 2
Cl51 Cl 0.2740(18) 0.8823(17) 0.3863(5) 0.227(13) Uani 0.50 1 d PD C 2
Cl53 Cl 0.3742(9) 1.0124(8) 0.4785(10) 0.241(16) Uani 0.50 1 d PDU C 2
Cl5B Cl 0.2184(9) 0.8677(9) 0.4811(5) 0.286(6) Uani 1 1 d DU . .

loop_
_atom_site_aniso_label
_atom_site_aniso_U_11
_atom_site_aniso_U_22
_atom_site_aniso_U_33
_atom_site_aniso_U_23
_atom_site_aniso_U_13
_atom_site_aniso_U_12
Pt1 0.0149(2) 0.0168(2) 0.0219(2) 0.00042(17) 0.00605(16) 0.00243(15)
Pt2 0.0138(2) 0.0202(2) 0.0225(2) 0.00283(17) 0.00711(16) 0.00207(15)
Fe1 0.0181(8) 0.0307(9) 0.0339(9) 0.0138(7) 0.0110(7) 0.0050(6)
Fe2 0.0229(8) 0.0227(8) 0.0326(9) -0.0046(7) 0.0074(7) -0.0007(6)
P1 0.0163(13) 0.0186(14) 0.0243(15) -0.0010(11) 0.0073(11) 0.0025(10)
P2 0.0251(14) 0.0156(14) 0.0265(15) -0.0001(12) 0.0051(12) -0.0010(11)
P3 0.0164(13) 0.0257(15) 0.0266(15) 0.0053(12) 0.0112(11) 0.0032(11)
P4 0.0135(12) 0.0225(14) 0.0250(15) 0.0031(12) 0.0100(11) 0.0023(10)
S1 0.0160(12) 0.0205(14) 0.0256(14) 0.0003(11) 0.0056(11) 0.0038(10)
S2 0.0201(13) 0.0247(14) 0.0252(14) 0.0043(11) 0.0093(11) 0.0057(10)
C1 0.022(5) 0.019(6) 0.018(5) -0.003(4) 0.007(4) 0.002(4)
C2 0.019(6) 0.026(6) 0.044(7) 0.009(5) 0.009(5) -0.001(4)
C3 0.036(7) 0.022(6) 0.062(9) 0.009(6) 0.017(6) 0.005(5)
C4 0.019(6) 0.024(6) 0.052(8) 0.001(5) 0.012(5) 0.015(5)
C5 0.019(5) 0.018(5) 0.023(6) -0.001(4) 0.004(4) 0.006(4)
C6 0.023(6) 0.032(7) 0.039(7) 0.008(6) 0.004(5) 0.006(5)
C7 0.037(7) 0.043(7) 0.034(7) 0.014(6) 0.011(6) 0.010(6)
C8 0.028(6) 0.030(6) 0.039(7) 0.006(5) 0.018(5) -0.006(5)
C9 0.018(5) 0.026(6) 0.024(6) -0.011(5) 0.009(4) -0.009(4)
C10 0.031(6) 0.023(6) 0.032(7) -0.002(5) 0.014(5) 0.006(5)
C11 0.027(6) 0.033(7) 0.055(8) -0.009(6) 0.021(6) -0.011(5)
C12 0.021(6) 0.049(8) 0.045(8) -0.002(7) 0.004(5) 0.012(5)
C13 0.024(6) 0.018(6) 0.040(7) 0.000(5) 0.004(5) 0.011(4)
C14 0.033(6) 0.009(5) 0.033(6) -0.001(5) 0.013(5) 0.004(4)
C15 0.036(7) 0.037(7) 0.032(7) -0.008(6) 0.012(5) 0.006(5)
C16 0.044(8) 0.030(7) 0.043(8) -0.014(6) 0.013(6) -0.008(6)
C17 0.049(8) 0.022(6) 0.054(9) -0.002(6) 0.025(7) 0.011(5)
C18 0.035(6) 0.015(6) 0.050(8) 0.003(5) 0.023(6) 0.011(5)
C19 0.012(5) 0.023(6) 0.035(6) 0.011(5) 0.014(4) -0.002(4)
C20 0.031(6) 0.031(7) 0.049(8) 0.009(6) 0.025(6) 0.005(5)
C21 0.018(5) 0.039(7) 0.036(7) 0.015(5) 0.013(5) 0.013(5)
C22 0.013(5) 0.049(8) 0.045(7) 0.015(6) 0.019(5) 0.007(5)
C23 0.015(5) 0.043(7) 0.030(6) 0.010(5) 0.012(5) -0.001(5)
C24 0.024(6) 0.036(7) 0.019(6) 0.006(5) 0.011(5) 0.001(5)
C25 0.025(6) 0.068(9) 0.018(6) 0.009(6) 0.006(5) 0.001(6)
C26 0.028(7) 0.083(11) 0.038(8) 0.033(8) 0.016(6) 0.027(7)
C27 0.040(8) 0.054(9) 0.065(9) 0.045(8) 0.039(7) 0.024(7)
C28 0.024(6) 0.042(7) 0.054(8) 0.014(6) 0.024(6) 0.005(5)
C1A 0.011(5) 0.018(5) 0.036(7) 0.001(5) 0.013(5) 0.000(4)
C2A 0.014(5) 0.031(6) 0.034(7) 0.005(5) 0.001(5) 0.002(4)
C3A 0.028(6) 0.023(6) 0.058(9) 0.010(6) 0.015(6) 0.011(5)
C4A 0.035(7) 0.021(6) 0.057(9) -0.008(6) 0.023(6) 0.003(5)
C5A 0.033(7) 0.022(6) 0.048(8) -0.008(6) 0.014(6) 0.005(5)
C6A 0.025(6) 0.028(6) 0.029(6) 0.004(5) 0.007(5) 0.006(5)
C1B 0.015(5) 0.016(5) 0.025(6) -0.003(4) 0.008(4) 0.000(4)
C2B 0.024(6) 0.023(6) 0.040(7) 0.004(5) 0.016(5) 0.004(5)
C3B 0.058(8) 0.024(6) 0.025(6) 0.004(5) 0.012(6) -0.007(6)
C4B 0.048(8) 0.023(6) 0.045(8) 0.002(6) 0.004(6) 0.010(5)
C5B 0.027(6) 0.033(7) 0.051(8) 0.006(6) 0.008(6) 0.009(5)
C6B 0.019(6) 0.024(6) 0.046(7) 0.012(5) 0.006(5) -0.001(5)
C1C 0.032(6) 0.018(6) 0.031(7) -0.001(5) 0.005(5) -0.001(5)
C2C 0.028(6) 0.027(6) 0.032(7) 0.004(5) 0.001(5) 0.005(5)
C3C 0.035(7) 0.060(9) 0.050(9) 0.011(7) 0.001(6) 0.007(6)
C4C 0.036(7) 0.064(10) 0.047(9) 0.022(8) -0.010(6) 0.008(7)
C5C 0.051(8) 0.054(9) 0.032(7) 0.008(7) -0.002(6) 0.006(7)
C6C 0.044(7) 0.036(7) 0.025(7) 0.005(6) 0.001(6) 0.000(6)
C1D 0.035(6) 0.021(6) 0.019(6) -0.008(5) 0.006(5) 0.002(5)
C2D 0.044(7) 0.037(7) 0.033(7) 0.005(6) 0.014(6) 0.006(6)
C3D 0.049(8) 0.070(10) 0.029(7) -0.001(7) 0.020(6) -0.002(7)
C4D 0.032(7) 0.060(9) 0.043(8) -0.017(7) 0.013(6) 0.008(6)
C5D 0.037(7) 0.035(7) 0.050(8) -0.003(6) 0.019(6) 0.007(5)
C6D 0.022(6) 0.039(7) 0.028(6) 0.002(5) 0.008(5) 0.008(5)
C1E 0.027(6) 0.030(6) 0.028(6) 0.013(5) 0.012(5) 0.005(5)
C2E 0.020(6) 0.027(6) 0.041(7) 0.000(5) 0.016(5) -0.001(5)
C3E 0.026(6) 0.043(8) 0.061(9) 0.022(7) 0.015(6) 0.008(6)
C4E 0.045(8) 0.023(7) 0.066(10) 0.010(6) 0.009(7) -0.002(6)
C5E 0.058(9) 0.021(6) 0.052(8) 0.003(6) 0.020(7) 0.016(6)
C6E 0.039(7) 0.029(7) 0.043(7) 0.005(6) 0.019(6) 0.006(5)
C1F 0.022(5) 0.023(6) 0.032(6) 0.008(5) 0.011(5) 0.011(4)
C2F 0.018(6) 0.037(7) 0.038(7) 0.002(6) 0.012(5) 0.006(5)
C3F 0.035(7) 0.057(9) 0.029(7) -0.001(6) 0.007(6) 0.010(6)
C4F 0.038(7) 0.065(9) 0.040(8) 0.016(7) 0.021(6) 0.015(7)
C5F 0.025(6) 0.046(8) 0.040(8) 0.010(6) 0.016(5) -0.008(5)
C6F 0.029(6) 0.043(7) 0.030(7) 0.007(6) 0.005(5) 0.005(5)
C1G 0.012(5) 0.027(6) 0.031(6) 0.007(5) 0.004(4) -0.001(4)
C2G 0.029(6) 0.024(6) 0.037(7) 0.008(5) 0.011(5) 0.005(5)
C3G 0.033(7) 0.040(7) 0.050(8) 0.025(7) 0.013(6) -0.002(6)
C4G 0.037(7) 0.029(7) 0.060(10) 0.001(7) 0.005(7) -0.015(6)
C5G 0.034(7) 0.039(8) 0.052(9) 0.003(7) -0.008(6) -0.010(6)
C6G 0.034(7) 0.049(8) 0.026(7) 0.001(6) 0.003(5) 0.000(6)
C1H 0.020(5) 0.031(6) 0.022(6) -0.001(5) 0.008(4) 0.006(5)
C2H 0.019(5) 0.029(6) 0.037(7) 0.000(5) 0.010(5) 0.001(5)
C3H 0.023(6) 0.055(8) 0.037(7) 0.014(6) 0.015(5) 0.000(5)
C4H 0.030(7) 0.065(9) 0.038(8) 0.009(7) 0.021(6) 0.014(6)
C5H 0.037(7) 0.052(8) 0.040(8) -0.004(7) 0.009(6) 0.018(6)
C6H 0.036(7) 0.033(7) 0.032(7) 0.004(5) 0.013(5) 0.005(5)
S3 0.0452(19) 0.0331(18) 0.063(2) 0.0149(17) 0.0271(18) 0.0073(15)
O1 0.080(8) 0.051(7) 0.099(9) 0.023(7) -0.031(7) -0.017(6)
O2 0.162(14) 0.073(9) 0.210(17) 0.028(10) 0.160(13) 0.031(9)
O3 0.102(9) 0.055(7) 0.089(9) 0.039(6) 0.007(7) 0.018(6)
C29 0.065(10) 0.036(8) 0.057(9) -0.011(7) 0.035(8) 0.002(7)
F1 0.141(10) 0.063(7) 0.130(10) 0.052(7) 0.081(8) 0.026(6)
F2 0.145(10) 0.074(7) 0.216(14) -0.014(8) 0.158(11) -0.011(7)
F3 0.145(11) 0.113(10) 0.116(10) -0.020(8) -0.015(9) -0.080(9)
S4 0.157(5) 0.042(2) 0.048(3) -0.001(2) -0.036(3) 0.032(3)
O4 0.45(3) 0.135(14) 0.082(11) 0.001(10) -0.006(16) 0.21(2)
O5 0.166(15) 0.132(14) 0.129(13) 0.082(11) -0.103(12) -0.097(12)
O6 0.074(8) 0.092(9) 0.056(7) 0.031(6) -0.022(6) 0.015(6)
C30 0.045(8) 0.047(8) 0.035(8) -0.008(6) -0.001(6) 0.008(6)
F4 0.061(6) 0.153(10) 0.077(7) 0.041(7) 0.008(5) -0.013(6)
F5 0.071(6) 0.069(6) 0.057(6) 0.023(5) -0.014(5) 0.007(5)
F6 0.159(10) 0.062(6) 0.070(6) 0.008(5) 0.045(7) 0.063(6)
C1S 0.089(12) 0.031(8) 0.086(13) 0.012(8) 0.011(10) -0.006(8)
Cl1A 0.093(3) 0.068(3) 0.101(4) -0.001(3) 0.036(3) -0.012(2)
Cl1B 0.082(3) 0.077(3) 0.094(3) 0.019(3) 0.027(3) 0.015(2)
Cl1C 0.148(5) 0.075(4) 0.117(5) 0.048(3) -0.026(4) -0.005(3)
C2S 0.112(15) 0.073(12) 0.050(10) 0.029(9) 0.005(10) 0.011(10)
Cl2A 0.307(11) 0.096(5) 0.103(5) 0.006(4) 0.030(6) -0.088(6)
Cl2B 0.120(6) 0.476(19) 0.159(8) 0.175(10) -0.007(5) -0.067(9)
Cl2C 0.52(2) 0.218(10) 0.098(5) 0.061(6) 0.092(8) 0.247(12)
C3S 0.093(13) 0.068(11) 0.071(12) 0.034(9) 0.022(10) 0.011(9)
Cl3A 0.175(6) 0.078(4) 0.222(8) 0.031(4) 0.136(6) 0.015(4)
Cl3B 0.110(4) 0.062(3) 0.248(9) 0.060(4) 0.045(5) 0.010(3)
Cl3C 0.139(5) 0.073(4) 0.148(6) -0.021(4) -0.040(4) 0.048(3)
C4S 0.070(11) 0.112(15) 0.079(12) 0.053(11) 0.041(10) 0.033(10)
Cl4A 0.223(7) 0.046(3) 0.209(7) 0.018(4) 0.152(6) 0.002(4)
Cl4B 0.153(7) 0.473(17) 0.138(6) 0.204(9) 0.067(5) 0.106(9)
Cl4C 0.079(3) 0.067(3) 0.146(5) 0.025(3) 0.041(3) 0.020(2)
C6S 0.10(2) 0.09(2) 0.10(2) 0.016(11) 0.021(11) 0.013(11)
Cl6A 0.14(3) 0.20(4) 0.63(8) -0.12(4) 0.09(4) -0.06(3)
Cl6B 0.15(2) 0.27(4) 0.13(2) 0.09(2) 0.009(18) 0.07(2)
Cl6C 0.094(18) 0.078(14) 0.22(3) 0.017(15) 0.065(19) 0.071(14)
C6S1 0.125(13) 0.104(13) 0.099(13) 0.016(9) 0.028(9) 0.005(9)
Cl61 0.219(13) 0.086(6) 0.102(7) -0.009(5) 0.019(7) 0.012(7)
Cl62 0.49(3) 0.062(6) 0.128(9) 0.014(6) 0.024(13) 0.017(10)
Cl63 0.126(11) 0.069(7) 0.186(11) 0.009(6) 0.052(9) 0.032(6)
C5S 0.105(17) 0.104(18) 0.116(18) 0.006(10) 0.012(10) 0.025(10)
Cl5A 0.43(4) 0.36(4) 0.107(13) 0.152(19) 0.159(19) 0.34(3)
Cl5C 0.135(14) 0.159(16) 0.186(17) -0.030(13) 0.047(13) 0.050(12)
C5S1 0.092(14) 0.079(14) 0.084(14) 0.023(9) 0.027(10) 0.020(9)
Cl51 0.32(3) 0.20(2) 0.16(2) -0.014(17) 0.03(2) 0.15(2)
Cl53 0.097(10) 0.046(7) 0.53(5) 0.051(15) -0.071(19) 0.026(7)
Cl5B 0.320(10) 0.249(9) 0.298(10) 0.070(8) 0.097(8) 0.015(8)

loop_
_atom_type_symbol
_atom_type_description
_atom_type_scat_dispersion_real
_atom_type_scat_dispersion_imag
_atom_type_scat_source
C C 0.0033 0.0016 'International Tables Vol C Tables 4.2.6.8 and 6.1.1.4'
H H 0.0000 0.0000 'International Tables Vol C Tables 4.2.6.8 and 6.1.1.4'
O O 0.0106 0.0060 'International Tables Vol C Tables 4.2.6.8 and 6.1.1.4'
F F 0.0171 0.0103 'International Tables Vol C Tables 4.2.6.8 and 6.1.1.4'
P P 0.1023 0.0942 'International Tables Vol C Tables 4.2.6.8 and 6.1.1.4'
S S 0.1246 0.1234 'International Tables Vol C Tables 4.2.6.8 and 6.1.1.4'
Fe Fe 0.3463 0.8444 'International Tables Vol C Tables 4.2.6.8 and 6.1.1.4'
Pt Pt -1.7033 8.3905 'International Tables Vol C Tables 4.2.6.8 and 6.1.1.4'
Cl Cl 0.1484 0.1585 'International Tables Vol C Tables 4.2.6.8 and 6.1.1.4'

loop_
_geom_angle_atom_site_label_1
_geom_angle_atom_site_label_2
_geom_angle_atom_site_label_3
_geom_angle
_geom_angle_site_symmetry_1
_geom_angle_site_symmetry_3
_geom_angle_publ_flag
C5 Pt1 P2 85.6(3) . . ?
C5 Pt1 P1 172.2(3) . . ?
P2 Pt1 P1 101.19(9) . . ?
C5 Pt1 S1 86.4(3) . . ?
P2 Pt1 S1 172.00(9) . . ?
P1 Pt1 S1 86.80(9) . . ?
C1 Pt2 P4 85.4(3) . . ?
C1 Pt2 P3 172.6(3) . . ?
P4 Pt2 P3 101.57(10) . . ?
C1 Pt2 S2 86.7(3) . . ?
P4 Pt2 S2 171.92(9) . . ?
P3 Pt2 S2 86.41(9) . . ?
C28 Fe1 C24 41.8(4) . . ?
C28 Fe1 C19 109.6(5) . . ?
C24 Fe1 C19 110.1(4) . . ?
C28 Fe1 C25 69.3(5) . . ?
C24 Fe1 C25 42.3(4) . . ?
C19 Fe1 C25 141.5(5) . . ?
C28 Fe1 C23 137.1(5) . . ?
C24 Fe1 C23 109.0(4) . . ?
C19 Fe1 C23 41.2(4) . . ?
C25 Fe1 C23 112.5(5) . . ?
C28 Fe1 C26 68.0(5) . . ?
C24 Fe1 C26 69.6(4) . . ?
C19 Fe1 C26 176.8(5) . . ?
C25 Fe1 C26 40.2(5) . . ?
C23 Fe1 C26 142.0(5) . . ?
C28 Fe1 C20 112.0(5) . . ?
C24 Fe1 C20 140.7(5) . . ?
C19 Fe1 C20 41.4(4) . . ?
C25 Fe1 C20 176.7(5) . . ?
C23 Fe1 C20 68.9(5) . . ?
C26 Fe1 C20 136.9(5) . . ?
C28 Fe1 C22 178.2(5) . . ?
C24 Fe1 C22 136.4(5) . . ?
C19 Fe1 C22 70.2(4) . . ?
C25 Fe1 C22 109.7(5) . . ?
C23 Fe1 C22 41.6(4) . . ?
C26 Fe1 C22 112.3(5) . . ?
C20 Fe1 C22 69.1(5) . . ?
C28 Fe1 C27 40.7(5) . . ?
C24 Fe1 C27 69.6(4) . . ?
C19 Fe1 C27 137.5(5) . . ?
C25 Fe1 C27 67.6(5) . . ?
C23 Fe1 C27 177.9(5) . . ?
C26 Fe1 C27 39.3(5) . . ?
C20 Fe1 C27 111.2(5) . . ?
C22 Fe1 C27 140.5(5) . . ?
C28 Fe1 C21 141.3(5) . . ?
C24 Fe1 C21 176.8(4) . . ?
C19 Fe1 C21 69.5(4) . . ?
C25 Fe1 C21 136.3(5) . . ?
C23 Fe1 C21 68.6(4) . . ?
C26 Fe1 C21 110.9(5) . . ?
C20 Fe1 C21 40.9(4) . . ?
C22 Fe1 C21 40.4(4) . . ?
C27 Fe1 C21 113.0(5) . . ?
C14 Fe2 C9 110.6(4) . . ?
C14 Fe2 C13 108.2(4) . . ?
C9 Fe2 C13 41.9(4) . . ?
C14 Fe2 C18 42.2(4) . . ?
C9 Fe2 C18 109.8(4) . . ?
C13 Fe2 C18 136.9(4) . . ?
C14 Fe2 C15 42.0(4) . . ?
C9 Fe2 C15 140.6(5) . . ?
C13 Fe2 C15 110.2(5) . . ?
C18 Fe2 C15 70.2(5) . . ?
C14 Fe2 C10 142.1(4) . . ?
C9 Fe2 C10 41.0(4) . . ?
C13 Fe2 C10 68.6(5) . . ?
C18 Fe2 C10 113.5(5) . . ?
C15 Fe2 C10 175.8(5) . . ?
C14 Fe2 C11 176.3(5) . . ?
C9 Fe2 C11 69.3(4) . . ?
C13 Fe2 C11 69.2(5) . . ?
C18 Fe2 C11 141.5(5) . . ?
C15 Fe2 C11 135.9(5) . . ?
C10 Fe2 C11 39.9(4) . . ?
C14 Fe2 C12 136.4(5) . . ?
C9 Fe2 C12 69.2(4) . . ?
C13 Fe2 C12 41.3(4) . . ?
C18 Fe2 C12 178.1(5) . . ?
C15 Fe2 C12 109.6(5) . . ?
C10 Fe2 C12 66.8(5) . . ?
C11 Fe2 C12 39.9(5) . . ?
C14 Fe2 C16 69.7(4) . . ?
C9 Fe2 C16 178.1(5) . . ?
C13 Fe2 C16 140.0(5) . . ?
C18 Fe2 C16 69.1(5) . . ?
C15 Fe2 C16 40.8(5) . . ?
C10 Fe2 C16 137.8(5) . . ?
C11 Fe2 C16 110.5(5) . . ?
C12 Fe2 C16 112.0(5) . . ?
C14 Fe2 C17 69.7(4) . . ?
C9 Fe2 C17 137.5(5) . . ?
C13 Fe2 C17 177.6(5) . . ?
C18 Fe2 C17 40.8(4) . . ?
C15 Fe2 C17 68.9(5) . . ?
C10 Fe2 C17 112.4(5) . . ?
C11 Fe2 C17 113.0(5) . . ?
C12 Fe2 C17 141.0(5) . . ?
C16 Fe2 C17 40.6(5) . . ?
C1B P1 C9 105.3(5) . . ?
C1B P1 C1A 105.5(5) . . ?
C9 P1 C1A 103.0(5) . . ?
C1B P1 Pt1 111.6(3) . . ?
C9 P1 Pt1 121.3(3) . . ?
C1A P1 Pt1 108.9(3) . . ?
C14 P2 C1C 106.8(5) . . ?
C14 P2 C1D 102.8(5) . . ?
C1C P2 C1D 105.8(5) . . ?
C14 P2 Pt1 117.9(4) . . ?
C1C P2 Pt1 108.0(3) . . ?
C1D P2 Pt1 114.5(3) . . ?
C19 P3 C1E 104.4(5) . . ?
C19 P3 C1F 103.9(4) . . ?
C1E P3 C1F 105.6(5) . . ?
C19 P3 Pt2 121.9(4) . . ?
C1E P3 Pt2 111.0(3) . . ?
C1F P3 Pt2 108.8(3) . . ?
C24 P4 C1G 105.5(5) . . ?
C24 P4 C1H 101.6(5) . . ?
C1G P4 C1H 106.8(5) . . ?
C24 P4 Pt2 117.0(4) . . ?
C1G P4 Pt2 110.4(4) . . ?
C1H P4 Pt2 114.6(3) . . ?
C4 S1 C1 93.6(5) . . ?
C4 S1 Pt1 108.1(4) . . ?
C1 S1 Pt1 108.1(3) . . ?
C8 S2 C5 92.2(5) . . ?
C8 S2 Pt2 107.1(4) . . ?
C5 S2 Pt2 108.2(3) . . ?
C2 C1 S1 106.5(7) . . ?
C2 C1 Pt2 133.4(8) . . ?
S1 C1 Pt2 119.8(5) . . ?
C1 C2 C3 116.6(10) . . ?
C4 C3 C2 114.1(10) . . ?
C3 C4 S1 109.0(8) . . ?
C6 C5 S2 109.4(8) . . ?
C6 C5 Pt1 132.3(8) . . ?
S2 C5 Pt1 117.9(5) . . ?
C5 C6 C7 114.8(10) . . ?
C8 C7 C6 114.0(11) . . ?
C7 C8 S2 109.4(8) . . ?
C10 C9 C13 106.5(9) . . ?
C10 C9 P1 128.2(9) . . ?
C13 C9 P1 125.1(8) . . ?
C10 C9 Fe2 70.9(6) . . ?
C13 C9 Fe2 69.4(6) . . ?
P1 C9 Fe2 121.6(5) . . ?
C11 C10 C9 110.2(11) . . ?
C11 C10 Fe2 70.4(7) . . ?
C9 C10 Fe2 68.2(6) . . ?
C10 C11 C12 107.3(10) . . ?
C10 C11 Fe2 69.7(6) . . ?
C12 C11 Fe2 70.2(7) . . ?
C11 C12 C13 109.0(10) . . ?
C11 C12 Fe2 69.9(7) . . ?
C13 C12 Fe2 67.8(6) . . ?
C12 C13 C9 106.8(10) . . ?
C12 C13 Fe2 70.9(6) . . ?
C9 C13 Fe2 68.7(6) . . ?
C15 C14 C18 107.8(9) . . ?
C15 C14 P2 127.5(9) . . ?
C18 C14 P2 124.7(8) . . ?
C15 C14 Fe2 70.5(6) . . ?
C18 C14 Fe2 70.3(6) . . ?
P2 C14 Fe2 126.0(5) . . ?
C16 C15 C14 107.9(11) . . ?
C16 C15 Fe2 71.0(7) . . ?
C14 C15 Fe2 67.6(6) . . ?
C15 C16 C17 108.4(11) . . ?
C15 C16 Fe2 68.3(6) . . ?
C17 C16 Fe2 70.0(6) . . ?
C18 C17 C16 108.2(11) . . ?
C18 C17 Fe2 67.9(6) . . ?
C16 C17 Fe2 69.4(7) . . ?
C17 C18 C14 107.7(11) . . ?
C17 C18 Fe2 71.3(7) . . ?
C14 C18 Fe2 67.5(6) . . ?
C23 C19 C20 107.7(10) . . ?
C23 C19 P3 125.3(8) . . ?
C20 C19 P3 126.9(8) . . ?
C23 C19 Fe1 70.4(6) . . ?
C20 C19 Fe1 70.6(6) . . ?
P3 C19 Fe1 121.6(5) . . ?
C19 C20 C21 107.9(10) . . ?
C19 C20 Fe1 68.0(6) . . ?
C21 C20 Fe1 70.1(6) . . ?
C22 C21 C20 109.0(10) . . ?
C22 C21 Fe1 69.6(6) . . ?
C20 C21 Fe1 69.0(6) . . ?
C21 C22 C23 106.8(10) . . ?
C21 C22 Fe1 70.0(6) . . ?
C23 C22 Fe1 68.6(5) . . ?
C19 C23 C22 108.6(10) . . ?
C19 C23 Fe1 68.4(6) . . ?
C22 C23 Fe1 69.8(6) . . ?
C28 C24 C25 105.1(10) . . ?
C28 C24 P4 126.2(9) . . ?
C25 C24 P4 128.6(9) . . ?
C28 C24 Fe1 69.0(6) . . ?
C25 C24 Fe1 69.9(6) . . ?
P4 C24 Fe1 126.1(5) . . ?
C26 C25 C24 107.8(11) . . ?
C26 C25 Fe1 70.2(8) . . ?
C24 C25 Fe1 67.8(6) . . ?
C27 C26 C25 109.8(11) . . ?
C27 C26 Fe1 70.9(7) . . ?
C25 C26 Fe1 69.5(7) . . ?
C26 C27 C28 108.1(11) . . ?
C26 C27 Fe1 69.8(7) . . ?
C28 C27 Fe1 67.6(6) . . ?
C27 C28 C24 109.1(11) . . ?
C27 C28 Fe1 71.7(6) . . ?
C24 C28 Fe1 69.2(6) . . ?
C6A C1A C2A 118.4(9) . . ?
C6A C1A P1 123.6(8) . . ?
C2A C1A P1 117.9(8) . . ?
C3A C2A C1A 120.4(10) . . ?
C4A C3A C2A 120.6(11) . . ?
C3A C4A C5A 119.7(10) . . ?
C6A C5A C4A 119.8(11) . . ?
C1A C6A C5A 121.3(11) . . ?
C6B C1B C2B 118.2(10) . . ?
C6B C1B P1 119.3(8) . . ?
C2B C1B P1 122.5(8) . . ?
C3B C2B C1B 119.4(10) . . ?
C4B C3B C2B 121.4(11) . . ?
C3B C4B C5B 119.2(12) . . ?
C4B C5B C6B 121.1(11) . . ?
C5B C6B C1B 120.6(11) . . ?
C2C C1C C6C 119.5(11) . . ?
C2C C1C P2 120.6(8) . . ?
C6C C1C P2 119.9(8) . . ?
C1C C2C C3C 121.1(11) . . ?
C4C C3C C2C 118.4(13) . . ?
C3C C4C C5C 120.2(12) . . ?
C6C C5C C4C 121.1(12) . . ?
C5C C6C C1C 119.7(12) . . ?
C6D C1D C2D 119.0(10) . . ?
C6D C1D P2 117.7(8) . . ?
C2D C1D P2 123.1(9) . . ?
C3D C2D C1D 120.1(12) . . ?
C4D C3D C2D 120.9(13) . . ?
C5D C4D C3D 119.2(12) . . ?
C4D C5D C6D 120.0(12) . . ?
C1D C6D C5D 120.8(11) . . ?
C2E C1E C6E 118.2(10) . . ?
C2E C1E P3 118.1(8) . . ?
C6E C1E P3 123.6(8) . . ?
C3E C2E C1E 118.3(10) . . ?
C4E C3E C2E 122.4(11) . . ?
C3E C4E C5E 119.6(11) . . ?
C6E C5E C4E 121.3(11) . . ?
C5E C6E C1E 120.2(11) . . ?
C2F C1F C6F 119.3(10) . . ?
C2F C1F P3 122.5(8) . . ?
C6F C1F P3 117.8(8) . . ?
C3F C2F C1F 119.6(11) . . ?
C4F C3F C2F 121.9(12) . . ?
C3F C4F C5F 119.6(11) . . ?
C4F C5F C6F 119.6(11) . . ?
C1F C6F C5F 120.0(11) . . ?
C2G C1G C6G 119.4(10) . . ?
C2G C1G P4 120.6(8) . . ?
C6G C1G P4 120.0(8) . . ?
C1G C2G C3G 120.0(11) . . ?
C4G C3G C2G 120.7(11) . . ?
C3G C4G C5G 120.5(11) . . ?
C4G C5G C6G 120.0(12) . . ?
C1G C6G C5G 119.2(11) . . ?
C6H C1H C2H 119.8(10) . . ?
C6H C1H P4 121.8(8) . . ?
C2H C1H P4 118.3(8) . . ?
C1H C2H C3H 120.2(11) . . ?
C4H C3H C2H 118.9(11) . . ?
C3H C4H C5H 121.2(11) . . ?
C4H C5H C6H 118.8(12) . . ?
C1H C6H C5H 121.0(11) . . ?
O2 S3 O3 118.2(9) . . ?
O2 S3 O1 113.1(10) . . ?
O3 S3 O1 114.0(7) . . ?
O2 S3 C29 102.9(7) . . ?
O3 S3 C29 103.8(7) . . ?
O1 S3 C29 102.0(7) . . ?
F3 C29 F2 110.3(15) . . ?
F3 C29 F1 104.3(13) . . ?
F2 C29 F1 105.1(14) . . ?
F3 C29 S3 112.5(11) . . ?
F2 C29 S3 111.3(10) . . ?
F1 C29 S3 112.9(11) . . ?
O4 S4 O6 119.2(12) . . ?
O4 S4 O5 114.4(14) . . ?
O6 S4 O5 111.9(9) . . ?
O4 S4 C30 103.3(9) . . ?
O6 S4 C30 104.5(7) . . ?
O5 S4 C30 100.6(8) . . ?
F5 C30 F6 111.2(12) . . ?
F5 C30 F4 108.0(12) . . ?
F6 C30 F4 105.0(12) . . ?
F5 C30 S4 113.0(9) . . ?
F6 C30 S4 111.0(10) . . ?
F4 C30 S4 108.1(10) . . ?
Cl1C C1S Cl1A 111.4(9) . . ?
Cl1C C1S Cl1B 109.2(10) . . ?
Cl1A C1S Cl1B 108.3(9) . . ?
Cl2C C2S Cl2A 116.3(12) . . ?
Cl2C C2S Cl2B 103.4(11) . . ?
Cl2A C2S Cl2B 106.3(12) . . ?
Cl3C C3S Cl3B 113.6(11) . . ?
Cl3C C3S Cl3A 112.7(9) . . ?
Cl3B C3S Cl3A 110.4(10) . . ?
Cl4C C4S Cl4B 110.0(9) . . ?
Cl4C C4S Cl4A 110.4(11) . . ?
Cl4B C4S Cl4A 107.6(11) . . ?
Cl6B C6S Cl6A 106.3(8) . . ?
Cl6B C6S Cl6C 106.5(8) . . ?
Cl6A C6S Cl6C 106.0(8) . . ?
Cl62 C6S1 Cl61 106.5(7) . . ?
Cl62 C6S1 Cl63 107.0(8) . . ?
Cl61 C6S1 Cl63 106.3(7) . . ?
Cl5C C5S Cl5A 106.6(8) . . ?
Cl5C C5S Cl5B 105.5(8) . . ?
Cl5A C5S Cl5B 106.4(8) . . ?
Cl53 C5S1 Cl51 106.8(8) . . ?
Cl53 C5S1 Cl5B 108.1(8) . . ?
Cl51 C5S1 Cl5B 104.1(8) . . ?
C5S1 Cl5B C5S 20.3(8) . . ?

loop_
_geom_bond_atom_site_label_1
_geom_bond_atom_site_label_2
_geom_bond_distance
_geom_bond_site_symmetry_2
_geom_bond_publ_flag
Pt1 C5 2.067(10) . ?
Pt1 P2 2.277(3) . ?
Pt1 P1 2.350(3) . ?
Pt1 S1 2.396(3) . ?
Pt2 C1 2.011(10) . ?
Pt2 P4 2.259(3) . ?
Pt2 P3 2.343(3) . ?
Pt2 S2 2.400(3) . ?
Fe1 C28 2.002(10) . ?
Fe1 C24 2.004(10) . ?
Fe1 C19 2.008(10) . ?
Fe1 C25 2.032(12) . ?
Fe1 C23 2.035(10) . ?
Fe1 C26 2.041(12) . ?
Fe1 C20 2.043(12) . ?
Fe1 C22 2.052(10) . ?
Fe1 C27 2.055(11) . ?
Fe1 C21 2.058(10) . ?
Fe2 C14 1.987(10) . ?
Fe2 C9 2.010(10) . ?
Fe2 C13 2.019(10) . ?
Fe2 C18 2.025(11) . ?
Fe2 C15 2.026(11) . ?
Fe2 C10 2.046(11) . ?
Fe2 C11 2.055(11) . ?
Fe2 C12 2.060(11) . ?
Fe2 C16 2.061(11) . ?
Fe2 C17 2.069(11) . ?
P1 C1B 1.806(11) . ?
P1 C9 1.808(10) . ?
P1 C1A 1.820(10) . ?
P2 C14 1.791(10) . ?
P2 C1C 1.821(12) . ?
P2 C1D 1.825(11) . ?
P3 C19 1.801(11) . ?
P3 C1E 1.817(11) . ?
P3 C1F 1.838(11) . ?
P4 C24 1.790(11) . ?
P4 C1G 1.819(10) . ?
P4 C1H 1.826(10) . ?
S1 C4 1.763(10) . ?
S1 C1 1.779(10) . ?
S2 C8 1.736(11) . ?
S2 C5 1.779(10) . ?
C1 C2 1.349(14) . ?
C2 C3 1.434(15) . ?
C3 C4 1.334(15) . ?
C5 C6 1.304(14) . ?
C6 C7 1.438(15) . ?
C7 C8 1.348(16) . ?
C9 C10 1.419(15) . ?
C9 C13 1.439(15) . ?
C10 C11 1.400(16) . ?
C11 C12 1.405(18) . ?
C12 C13 1.437(16) . ?
C14 C15 1.438(15) . ?
C14 C18 1.443(15) . ?
C15 C16 1.425(17) . ?
C16 C17 1.433(18) . ?
C17 C18 1.428(16) . ?
C19 C23 1.423(14) . ?
C19 C20 1.433(15) . ?
C20 C21 1.433(16) . ?
C21 C22 1.420(16) . ?
C22 C23 1.451(16) . ?
C24 C28 1.430(16) . ?
C24 C25 1.457(15) . ?
C25 C26 1.401(18) . ?
C26 C27 1.379(19) . ?
C27 C28 1.413(17) . ?
C1A C6A 1.377(15) . ?
C1A C2A 1.425(15) . ?
C2A C3A 1.386(15) . ?
C3A C4A 1.375(17) . ?
C4A C5A 1.408(17) . ?
C5A C6A 1.392(14) . ?
C1B C6B 1.387(14) . ?
C1B C2B 1.406(14) . ?
C2B C3B 1.402(16) . ?
C3B C4B 1.360(17) . ?
C4B C5B 1.371(17) . ?
C5B C6B 1.387(16) . ?
C1C C2C 1.390(15) . ?
C1C C6C 1.402(15) . ?
C2C C3C 1.399(17) . ?
C3C C4C 1.392(18) . ?
C4C C5C 1.397(19) . ?
C5C C6C 1.363(17) . ?
C1D C6D 1.376(15) . ?
C1D C2D 1.394(16) . ?
C2D C3D 1.388(17) . ?
C3D C4D 1.385(19) . ?
C4D C5D 1.381(18) . ?
C5D C6D 1.403(15) . ?
C1E C2E 1.411(14) . ?
C1E C6E 1.412(15) . ?
C2E C3E 1.385(16) . ?
C3E C4E 1.346(17) . ?
C4E C5E 1.366(17) . ?
C5E C6E 1.357(16) . ?
C1F C2F 1.392(15) . ?
C1F C6F 1.395(15) . ?
C2F C3F 1.381(16) . ?
C3F C4F 1.371(17) . ?
C4F C5F 1.380(17) . ?
C5F C6F 1.416(16) . ?
C1G C2G 1.373(14) . ?
C1G C6G 1.390(15) . ?
C2G C3G 1.386(15) . ?
C3G C4G 1.351(17) . ?
C4G C5G 1.363(18) . ?
C5G C6G 1.403(16) . ?
C1H C6H 1.378(15) . ?
C1H C2H 1.383(15) . ?
C2H C3H 1.410(14) . ?
C3H C4H 1.383(17) . ?
C4H C5H 1.387(18) . ?
C5H C6H 1.396(16) . ?
S3 O2 1.400(11) . ?
S3 O3 1.411(11) . ?
S3 O1 1.435(11) . ?
S3 C29 1.805(14) . ?
C29 F3 1.284(17) . ?
C29 F2 1.300(15) . ?
C29 F1 1.321(18) . ?
S4 O4 1.356(16) . ?
S4 O6 1.410(10) . ?
S4 O5 1.476(19) . ?
S4 C30 1.812(15) . ?
C30 F5 1.287(14) . ?
C30 F6 1.307(14) . ?
C30 F4 1.326(15) . ?
C1S Cl1C 1.736(17) . ?
C1S Cl1A 1.758(17) . ?
C1S Cl1B 1.789(18) . ?
C2S Cl2C 1.633(19) . ?
C2S Cl2A 1.663(18) . ?
C2S Cl2B 1.75(2) . ?
C3S Cl3C 1.667(17) . ?
C3S Cl3B 1.700(17) . ?
C3S Cl3A 1.743(18) . ?
C4S Cl4C 1.700(17) . ?
C4S Cl4B 1.726(16) . ?
C4S Cl4A 1.75(2) . ?
C6S Cl6B 1.749(10) . ?
C6S Cl6A 1.749(10) . ?
C6S Cl6C 1.755(10) . ?
C6S1 Cl62 1.738(10) . ?
C6S1 Cl61 1.745(10) . ?
C6S1 Cl63 1.770(10) . ?
C5S Cl5C 1.742(10) . ?
C5S Cl5A 1.752(10) . ?
C5S Cl5B 1.751(10) . ?
C5S1 Cl53 1.738(10) . ?
C5S1 Cl51 1.746(10) . ?
C5S1 Cl5B 1.751(10) . ?
